data_7240019
loop_
_publ_author_name
'Wellm, Carsten'
'Neumann, Tristan'
'Ceglarska, Magdalena'
'Gallo, Gianpiero'
'Rams, Micha\/l'
'Dinnebier, Robert E.'
'Nather, Christian'

_publ_section_title
;
 New isomeric Ni(NCS)2 coordination compounds: crystal structures,
 magnetic properties as well as ex situ and in situ investigations on
 their synthesis and transition behaviour
;
_journal_name_full CrystEngComm
_journal_paper_doi 10.1039/D0CE00181C
_journal_year 2020
_chemical_formula_sum 'C16 H18 N4 Ni S2'
_chemical_formula_weight 389.17
_space_group_crystal_system triclinic
_space_group_IT_number 2
_space_group_name_Hall '-P 1'
_space_group_name_H-M_alt 'P -1'
_atom_sites_solution_hydrogens geom
_audit_creation_method SHELXL-2018/3
_audit_update_record
;
2020-01-28 deposited with the CCDC.	2020-03-03 downloaded from the CCDC.
;
_cell_angle_alpha 68.06(3)
_cell_angle_beta 66.94(3)
_cell_angle_gamma 69.49(3)
_cell_formula_units_Z 2
_cell_length_a 9.3096(19)
_cell_length_b 10.516(2)
_cell_length_c 11.057(2)
_cell_measurement_reflns_used 11792
_cell_measurement_temperature 200(2)
_cell_measurement_theta_max 25.999
_cell_measurement_theta_min 2.082
_cell_volume 897.1(4)
_computing_cell_refinement 'X-Area (STOE, 2010)'
_computing_data_collection 'X-Area (STOE, 2010)'
_computing_data_reduction 'X-Area (STOE, 2010)'
_computing_structure_refinement 'SHELXL-2018/3 (Sheldrick, 2018)'
_computing_structure_solution 'SHELXT 2018/2 (Sheldrick, 2018)'
_diffrn_ambient_temperature 200(2)
_diffrn_measured_fraction_theta_full 0.998
_diffrn_measured_fraction_theta_max 0.999
_diffrn_measurement_device_type 'STOE IPDS-2'
_diffrn_measurement_method 'Omega scans'
_diffrn_radiation_type MoK\a
_diffrn_radiation_wavelength 0.71073
_diffrn_reflns_av_R_equivalents 0.0241
_diffrn_reflns_av_unetI/netI 0.0187
_diffrn_reflns_Laue_measured_fraction_full 0.998
_diffrn_reflns_Laue_measured_fraction_max 0.999
_diffrn_reflns_limit_h_max 11
_diffrn_reflns_limit_h_min -11
_diffrn_reflns_limit_k_max 12
_diffrn_reflns_limit_k_min -12
_diffrn_reflns_limit_l_max 13
_diffrn_reflns_limit_l_min -13
_diffrn_reflns_number 11792
_diffrn_reflns_point_group_measured_fraction_full 0.998
_diffrn_reflns_point_group_measured_fraction_max 0.999
_diffrn_reflns_theta_full 25.242
_diffrn_reflns_theta_max 25.999
_diffrn_reflns_theta_min 2.082
_exptl_absorpt_coefficient_mu 1.317
_exptl_absorpt_correction_T_max 0.7034
_exptl_absorpt_correction_T_min 0.4940
_exptl_absorpt_correction_type numerical
_exptl_absorpt_process_details 'X-Shape and X-Red 32 (STOE, 2008)'
_exptl_crystal_colour green
_exptl_crystal_density_diffrn 1.441
_exptl_crystal_description block
_exptl_crystal_F_000 404
_exptl_crystal_size_max 0.43
_exptl_crystal_size_mid 0.29
_exptl_crystal_size_min 0.16
_refine_diff_density_max 0.361
_refine_diff_density_min -0.301
_refine_diff_density_rms 0.045
_refine_ls_extinction_method none
_refine_ls_goodness_of_fit_ref 1.076
_refine_ls_hydrogen_treatment constr
_refine_ls_matrix_type full
_refine_ls_number_parameters 220
_refine_ls_number_reflns 3511
_refine_ls_number_restraints 2
_refine_ls_restrained_S_all 1.078
_refine_ls_R_factor_all 0.0320
_refine_ls_R_factor_gt 0.0269
_refine_ls_shift/su_max 0.001
_refine_ls_shift/su_mean 0.000
_refine_ls_structure_factor_coef Fsqd
_refine_ls_weighting_details 'w=1/[\s^2^(Fo^2^)+(0.0424P)^2^+0.1672P] where P=(Fo^2^+2Fc^2^)/3'
_refine_ls_weighting_scheme calc
_refine_ls_wR_factor_gt 0.0727
_refine_ls_wR_factor_ref 0.0743
_reflns_Friedel_coverage 0.000
_reflns_number_gt 3042
_reflns_number_total 3511
_reflns_threshold_expression 'I > 2\s(I)'
_cod_data_source_file d0ce00181c2.cif
_cod_data_source_block cw1832
_cod_depositor_comments
;
The following automatic conversions were performed:

data item '_exptl_absorpt_correction_type' value 'Numerical' was
changed to 'numerical' in accordance with the
/home/data/users/saulius/crontab/automatic-downloads/rss-feeds/RSC/lib/dictionaries/cif_core.dic
dictionary named 'cif_core.dic' version 2.4.2 last updated on
2011-04-26.

Automatic conversion script
Id: cif_fix_values 7556 2019-12-06 15:28:31Z antanas 
;
_cod_original_cell_volume 897.0(4)
_cod_database_code 7240019
_shelx_shelxl_version_number 2018/3
_shelx_space_group_comment
;
The symmetry employed for this shelxl refinement is uniquely defined
by the following loop, which should always be used as a source of
symmetry information in preference to the above space-group names.
They are only intended as comments.
;

loop_
_space_group_symop_operation_xyz
'x, y, z'
'-x, -y, -z'

loop_
_atom_site_label
_atom_site_type_symbol
_atom_site_fract_x
_atom_site_fract_y
_atom_site_fract_z
_atom_site_U_iso_or_equiv
_atom_site_adp_type
_atom_site_occupancy
_atom_site_site_symmetry_order
_atom_site_calc_flag
_atom_site_refinement_flags_posn
_atom_site_refinement_flags_adp
_atom_site_refinement_flags_occupancy
_atom_site_disorder_assembly
_atom_site_disorder_group
Ni1 Ni 0.48347(3) 0.48523(2) 0.76362(2) 0.03308(9) Uani 1 1 d . . . . .
N1 N 0.36620(19) 0.58480(17) 0.91481(16) 0.0383(3) Uani 1 1 d . . . . .
C1 C 0.3635(2) 0.64134(18) 0.98772(18) 0.0336(4) Uani 1 1 d . . . . .
S1 S 0.36235(6) 0.72212(5) 1.08969(5) 0.04184(13) Uani 1 1 d . . . . .
N2 N 0.60910(19) 0.39801(16) 0.60530(16) 0.0378(3) Uani 1 1 d . . . . .
C2 C 0.6437(2) 0.36247(18) 0.50794(18) 0.0316(4) Uani 1 1 d . . . . .
S2 S 0.68883(6) 0.31297(5) 0.37049(5) 0.03861(12) Uani 1 1 d . . . . .
N11 N 0.30407(18) 0.37172(16) 0.83571(16) 0.0376(3) Uani 1 1 d . . . . .
C11 C 0.2835(2) 0.3133(2) 0.7568(2) 0.0425(4) Uani 1 1 d . . . . .
H11 H 0.355736 0.320067 0.666912 0.051 Uiso 1 1 calc R U . . .
C12 C 0.1641(3) 0.2437(2) 0.7976(2) 0.0453(5) Uani 1 1 d . . . . .
C13 C 0.0581(3) 0.2368(2) 0.9277(2) 0.0497(5) Uani 1 1 d . . . . .
H13 H -0.026719 0.190810 0.959999 0.060 Uiso 1 1 calc R U . . .
C14 C 0.0765(3) 0.2971(3) 1.0099(2) 0.0539(5) Uani 1 1 d . . . . .
H14 H 0.004057 0.293843 1.099324 0.065 Uiso 1 1 calc R U . . .
C15 C 0.2012(2) 0.3623(2) 0.9615(2) 0.0469(5) Uani 1 1 d . . . . .
H15 H 0.214249 0.402078 1.019705 0.056 Uiso 1 1 calc R U . . .
C16 C 0.1524(3) 0.1798(3) 0.7017(3) 0.0641(7) Uani 1 1 d . . . . .
H16A H 0.051764 0.231839 0.677208 0.077 Uiso 1 1 calc R U . . .
H16B H 0.243191 0.193352 0.616707 0.077 Uiso 1 1 calc R U . . .
C17 C 0.1544(6) 0.0308(3) 0.7551(4) 0.1222(15) Uani 1 1 d . . . . .
H17A H 0.247330 -0.020882 0.789248 0.183 Uiso 1 1 calc R U . . .
H17B H 0.161768 -0.004883 0.682148 0.183 Uiso 1 1 calc R U . . .
H17C H 0.055315 0.017544 0.829845 0.183 Uiso 1 1 calc R U . . .
N21 N 0.66063(18) 0.60090(16) 0.69764(16) 0.0373(3) Uani 1 1 d . . . . .
C21 C 0.6212(2) 0.7371(2) 0.6937(2) 0.0412(4) Uani 1 1 d . . . . .
H21 H 0.510579 0.784658 0.712087 0.049 Uiso 1 1 calc R U . . .
C22 C 0.7309(3) 0.8135(2) 0.6645(2) 0.0476(5) Uani 1 1 d . . . . .
C23 C 0.8913(3) 0.7418(2) 0.6387(2) 0.0517(5) Uani 1 1 d . . . . .
H23 H 0.971247 0.789035 0.619520 0.062 Uiso 1 1 calc R U . . .
C24 C 0.9344(3) 0.6023(2) 0.6408(2) 0.0521(5) Uani 1 1 d . . . . .
H24 H 1.044245 0.552506 0.622627 0.062 Uiso 1 1 calc R U . . .
C25 C 0.8170(2) 0.5354(2) 0.6697(2) 0.0444(4) Uani 1 1 d . . . . .
H25 H 0.847981 0.439164 0.669776 0.053 Uiso 1 1 calc R U . . .
C26 C 0.6744(3) 0.9673(2) 0.6627(3) 0.0670(7) Uani 1 1 d D . . . .
H26A H 0.759096 1.016039 0.594722 0.080 Uiso 0.8 1 calc R U P A 1
H26B H 0.577582 1.009573 0.631237 0.080 Uiso 0.8 1 calc R U P A 1
H26C H 0.567789 0.983351 0.731504 0.080 Uiso 0.2 1 calc R U P B 2
H26D H 0.662579 1.026014 0.571691 0.080 Uiso 0.2 1 calc R U P B 2
C27 C 0.6364(6) 0.9944(4) 0.7920(5) 0.0950(14) Uani 0.8 1 d D . P C 1
H27A H 0.556930 0.942581 0.861759 0.143 Uiso 0.8 1 calc R U P C 1
H27B H 0.592196 1.095804 0.782756 0.143 Uiso 0.8 1 calc R U P C 1
H27C H 0.734261 0.963240 0.819298 0.143 Uiso 0.8 1 calc R U P C 1
C27' C 0.795(2) 1.0128(13) 0.6942(18) 0.079(5) Uani 0.2 1 d D . P C 2
H27D H 0.833265 0.938068 0.767782 0.119 Uiso 0.2 1 calc R U P C 2
H27E H 0.741101 1.099995 0.722612 0.119 Uiso 0.2 1 calc R U P C 2
H27F H 0.886433 1.029112 0.611968 0.119 Uiso 0.2 1 calc R U P C 2

loop_
_atom_site_aniso_label
_atom_site_aniso_U_11
_atom_site_aniso_U_22
_atom_site_aniso_U_33
_atom_site_aniso_U_23
_atom_site_aniso_U_13
_atom_site_aniso_U_12
Ni1 0.03890(14) 0.03787(14) 0.02810(14) -0.01397(10) -0.01120(10) -0.00905(10)
N1 0.0418(8) 0.0431(9) 0.0335(8) -0.0141(7) -0.0139(7) -0.0075(7)
C1 0.0374(9) 0.0354(9) 0.0280(9) -0.0093(7) -0.0107(7) -0.0071(7)
S1 0.0557(3) 0.0391(3) 0.0408(3) -0.0178(2) -0.0224(2) -0.0066(2)
N2 0.0437(8) 0.0384(8) 0.0342(8) -0.0121(7) -0.0153(7) -0.0067(7)
C2 0.0337(8) 0.0325(9) 0.0306(9) -0.0095(7) -0.0108(7) -0.0080(7)
S2 0.0452(3) 0.0420(3) 0.0334(3) -0.0182(2) -0.0149(2) -0.0038(2)
N11 0.0423(8) 0.0403(8) 0.0334(8) -0.0103(7) -0.0132(7) -0.0112(7)
C11 0.0509(11) 0.0467(11) 0.0362(10) -0.0114(9) -0.0140(9) -0.0179(9)
C12 0.0551(12) 0.0442(11) 0.0446(11) -0.0094(9) -0.0214(9) -0.0165(9)
C13 0.0468(11) 0.0512(12) 0.0531(13) -0.0090(10) -0.0165(10) -0.0181(9)
C14 0.0513(12) 0.0648(14) 0.0444(12) -0.0175(11) -0.0046(10) -0.0211(11)
C15 0.0514(11) 0.0559(12) 0.0383(11) -0.0169(9) -0.0087(9) -0.0196(10)
C16 0.0853(17) 0.0700(16) 0.0597(15) -0.0168(12) -0.0279(13) -0.0386(14)
C17 0.204(5) 0.069(2) 0.116(3) -0.044(2) -0.051(3) -0.035(3)
N21 0.0410(8) 0.0399(8) 0.0347(8) -0.0142(7) -0.0121(7) -0.0088(7)
C21 0.0465(10) 0.0408(10) 0.0392(11) -0.0136(8) -0.0134(8) -0.0103(8)
C22 0.0589(12) 0.0439(11) 0.0452(12) -0.0102(9) -0.0173(10) -0.0185(9)
C23 0.0539(12) 0.0573(13) 0.0515(13) -0.0101(10) -0.0180(10) -0.0250(10)
C24 0.0421(11) 0.0584(13) 0.0553(13) -0.0140(10) -0.0140(10) -0.0140(10)
C25 0.0419(10) 0.0451(11) 0.0467(12) -0.0159(9) -0.0116(9) -0.0093(8)
C26 0.0791(17) 0.0453(12) 0.0842(19) -0.0155(12) -0.0283(15) -0.0217(12)
C27 0.155(4) 0.0517(19) 0.098(3) -0.032(2) -0.063(3) -0.007(2)
C27' 0.124(13) 0.044(7) 0.104(12) -0.012(7) -0.076(11) -0.021(7)

loop_
_atom_type_symbol
_atom_type_description
_atom_type_scat_dispersion_real
_atom_type_scat_dispersion_imag
_atom_type_scat_source
C C 0.0033 0.0016 'International Tables Vol C Tables 4.2.6.8 and 6.1.1.4'
H H 0.0000 0.0000 'International Tables Vol C Tables 4.2.6.8 and 6.1.1.4'
N N 0.0061 0.0033 'International Tables Vol C Tables 4.2.6.8 and 6.1.1.4'
S S 0.1246 0.1234 'International Tables Vol C Tables 4.2.6.8 and 6.1.1.4'
Ni Ni 0.3393 1.1124 'International Tables Vol C Tables 4.2.6.8 and 6.1.1.4'

loop_
_geom_angle_atom_site_label_1
_geom_angle_atom_site_label_2
_geom_angle_atom_site_label_3
_geom_angle
_geom_angle_site_symmetry_1
_geom_angle_site_symmetry_3
_geom_angle_publ_flag
N2 Ni1 N1 175.66(6) . . ?
N2 Ni1 N11 92.51(7) . . ?
N1 Ni1 N11 91.57(7) . . ?
N2 Ni1 N21 89.36(7) . . ?
N1 Ni1 N21 86.57(7) . . ?
N11 Ni1 N21 178.06(6) . . ?
N2 Ni1 S2 93.36(5) . 2_666 ?
N1 Ni1 S2 85.30(5) . 2_666 ?
N11 Ni1 S2 88.34(5) . 2_666 ?
N21 Ni1 S2 92.04(5) . 2_666 ?
N2 Ni1 S1 88.73(5) . 2_667 ?
N1 Ni1 S1 92.87(5) . 2_667 ?
N11 Ni1 S1 87.99(5) . 2_667 ?
N21 Ni1 S1 91.56(5) . 2_667 ?
S2 Ni1 S1 175.852(19) 2_666 2_667 ?
C1 N1 Ni1 152.25(14) . . ?
N1 C1 S1 179.14(17) . . ?
C1 S1 Ni1 98.56(7) . 2_667 ?
C2 N2 Ni1 162.55(14) . . ?
N2 C2 S2 178.84(15) . . ?
C2 S2 Ni1 102.15(7) . 2_666 ?
C15 N11 C11 117.34(17) . . ?
C15 N11 Ni1 120.28(13) . . ?
C11 N11 Ni1 122.29(13) . . ?
N11 C11 C12 124.21(19) . . ?
C11 C12 C13 117.33(19) . . ?
C11 C12 C16 120.2(2) . . ?
C13 C12 C16 122.5(2) . . ?
C14 C13 C12 119.3(2) . . ?
C13 C14 C15 119.4(2) . . ?
N11 C15 C14 122.38(19) . . ?
C17 C16 C12 115.0(2) . . ?
C21 N21 C25 117.38(17) . . ?
C21 N21 Ni1 121.97(13) . . ?
C25 N21 Ni1 120.41(13) . . ?
N21 C21 C22 124.29(19) . . ?
C21 C22 C23 116.79(19) . . ?
C21 C22 C26 120.4(2) . . ?
C23 C22 C26 122.8(2) . . ?
C24 C23 C22 119.8(2) . . ?
C23 C24 C25 119.3(2) . . ?
N21 C25 C24 122.43(19) . . ?
C27 C26 C22 115.4(3) . . ?
C22 C26 C27' 111.3(5) . . ?

loop_
_geom_bond_atom_site_label_1
_geom_bond_atom_site_label_2
_geom_bond_distance
_geom_bond_site_symmetry_2
_geom_bond_publ_flag
Ni1 N2 2.0293(18) . ?
Ni1 N1 2.0397(17) . ?
Ni1 N11 2.1196(17) . ?
Ni1 N21 2.1290(17) . ?
Ni1 S2 2.5298(12) 2_666 ?
Ni1 S1 2.5361(12) 2_667 ?
N1 C1 1.156(2) . ?
C1 S1 1.6409(18) . ?
N2 C2 1.160(2) . ?
C2 S2 1.6418(18) . ?
N11 C15 1.335(3) . ?
N11 C11 1.338(2) . ?
C11 C12 1.380(3) . ?
C12 C13 1.382(3) . ?
C12 C16 1.505(3) . ?
C13 C14 1.373(3) . ?
C14 C15 1.379(3) . ?
C16 C17 1.449(4) . ?
N21 C21 1.336(2) . ?
N21 C25 1.339(3) . ?
C21 C22 1.384(3) . ?
C22 C23 1.385(3) . ?
C22 C26 1.510(3) . ?
C23 C24 1.371(3) . ?
C24 C25 1.375(3) . ?
C26 C27 1.446(5) . ?
C26 C27' 1.555(11) . ?

loop_
_geom_hbond_atom_site_label_D
_geom_hbond_atom_site_label_H
_geom_hbond_atom_site_label_A
_geom_hbond_distance_DH
_geom_hbond_distance_HA
_geom_hbond_distance_DA
_geom_hbond_angle_DHA
_geom_hbond_site_symmetry_A
_geom_hbond_publ_flag
C11 H11 N2 0.95 2.53 3.097(3) 118.7 . yes
C15 H15 N1 0.95 2.45 3.016(3) 118.2 . yes
C21 H21 S2 0.95 2.95 3.473(2) 116.0 2_666 yes
C25 H25 S1 0.95 2.94 3.392(3) 110.3 2_667 yes
